data_2221318
loop_
_publ_author_name
'Zhu, Yanping'
'Chen, Yan'
'Sun, Yichong'

_publ_section_title
;Diethyl
 6,9,17,20-tetrabromo-2,13-dioxohexacyclo[10.10.2.0^3,24^.0^5,10^.0^14,23^.0^16,21^]tetracosa-5,7,9,16,18,20-hexaene-23,24-dicarboxylate
;
_journal_coeditor_code CV2524
_journal_issue 4
_journal_name_full 'Acta Crystallographica Section E'
_journal_page_first o804
_journal_paper_doi 10.1107/S1600536809009490
_journal_volume 65
_journal_year 2009
_chemical_formula_iupac 'C26 H22 Br4 N4 O6'
_chemical_formula_moiety 'C26 H22 Br4 N4 O6'
_chemical_formula_sum 'C26 H22 Br4 N4 O6'
_chemical_formula_weight 806.12
_chemical_name_common
;
1,3:4,6-Bis(1,4-dibromo-2,3-xylyen)tetrahydro-3a,6a-bis(ethoxycarbonyl)
imidazo[4,5-<i>d</i>]imidazole-2,5(1<i>H</i>,3H)-dione
;
_chemical_name_systematic
;
Diethyl 6,9,17,20-tetrabromo-2,13-
dioxohexacyclo[10.10.2.0^3,24^.0^5,10^.0^14,23^.0^16,21^]tetracosa-
5,7,9,16,18,20-hexaene-23,24-dicarboxylate
;
_space_group_IT_number 14
_symmetry_cell_setting monoclinic
_symmetry_space_group_name_Hall '-P 2ybc'
_symmetry_space_group_name_H-M 'P 1 21/c 1'
_atom_sites_solution_hydrogens geom
_atom_sites_solution_primary direct
_atom_sites_solution_secondary difmap
_audit_creation_method SHELXL-97
_cell_angle_alpha 90.00
_cell_angle_beta 93.396(2)
_cell_angle_gamma 90.00
_cell_formula_units_Z 4
_cell_length_a 12.3545(16)
_cell_length_b 16.256(2)
_cell_length_c 13.8793(18)
_cell_measurement_reflns_used 2976
_cell_measurement_temperature 292(2)
_cell_measurement_theta_max 20.72
_cell_measurement_theta_min 2.60
_cell_volume 2782.6(6)
_computing_cell_refinement 'SAINT (Bruker, 1999)'
_computing_data_collection 'SMART (Bruker, 1997)'
_computing_data_reduction 'SAINT (Bruker, 1999)'
_computing_molecular_graphics 'PLATON (Spek, 2009)'
_computing_publication_material 'SHELXL97 (Sheldrick, 2008) and PLATON (Spek, 2009)'
_computing_structure_refinement 'SHELXL97 (Sheldrick, 2008)'
_computing_structure_solution 'SHELXS97 (Sheldrick, 2008)'
_diffrn_ambient_temperature 292(2)
_diffrn_measured_fraction_theta_full 0.990
_diffrn_measured_fraction_theta_max 0.990
_diffrn_measurement_device_type 'Bruker SMART 4K CCD area-detector'
_diffrn_measurement_method '\f and \w'
_diffrn_radiation_monochromator graphite
_diffrn_radiation_source 'fine-focus sealed tube'
_diffrn_radiation_type MoK\a
_diffrn_radiation_wavelength 0.71073
_diffrn_reflns_av_R_equivalents 0.0558
_diffrn_reflns_av_sigmaI/netI 0.0843
_diffrn_reflns_limit_h_max 15
_diffrn_reflns_limit_h_min -12
_diffrn_reflns_limit_k_max 21
_diffrn_reflns_limit_k_min -21
_diffrn_reflns_limit_l_max 17
_diffrn_reflns_limit_l_min -17
_diffrn_reflns_number 18842
_diffrn_reflns_theta_full 27.50
_diffrn_reflns_theta_max 27.50
_diffrn_reflns_theta_min 1.65
_exptl_absorpt_coefficient_mu 5.834
_exptl_absorpt_correction_type none
_exptl_crystal_colour colourless
_exptl_crystal_density_diffrn 1.924
_exptl_crystal_density_method 'not measured'
_exptl_crystal_description block
_exptl_crystal_F_000 1576
_exptl_crystal_size_max 0.30
_exptl_crystal_size_mid 0.20
_exptl_crystal_size_min 0.20
_refine_diff_density_max 0.559
_refine_diff_density_min -0.449
_refine_ls_extinction_method none
_refine_ls_goodness_of_fit_ref 0.999
_refine_ls_hydrogen_treatment constr
_refine_ls_matrix_type full
_refine_ls_number_parameters 371
_refine_ls_number_reflns 6319
_refine_ls_number_restraints 4
_refine_ls_restrained_S_all 1.004
_refine_ls_R_factor_all 0.1334
_refine_ls_R_factor_gt 0.0544
_refine_ls_shift/su_max 0.002
_refine_ls_shift/su_mean 0.000
_refine_ls_structure_factor_coef Fsqd
_refine_ls_weighting_details 'calc w=1/[\s^2^(Fo^2^)+(0.0515P)^2^+0.6576P] where P=(Fo^2^+2Fc^2^)/3'
_refine_ls_weighting_scheme calc
_refine_ls_wR_factor_gt 0.1087
_refine_ls_wR_factor_ref 0.1356
_reflns_number_gt 3100
_reflns_number_total 6319
_reflns_threshold_expression I>2\s(I)
_cod_data_source_file cv2524.cif
_cod_data_source_block I
_cod_depositor_comments
;
The following automatic conversions were performed:
'_symmetry_cell_setting' value 'Monoclinic' changed to 'monoclinic'
according to '/home/saulius/struct/CIF-dictionaries/cif_core.dic'
dictionary named 'cif_core.dic' version 2.4.1 from 2010-06-29.

Automatic conversion script
Id: cif_fix_enum 1527 2010-12-29 10:47:43Z saulius 

The following automatic conversions were performed:

'_symmetry_cell_setting' value 'Monoclinic' changed to 'monoclinic'
according to /home/saulius/struct/CIF-dictionaries/cif_core.dic
dictionary named 'cif_core.dic' version 2.4.1 from 2010-06-29.

Automatic conversion script
Id: cif_fix_values 1715 2011-07-08 13:25:40Z adriana 
;
_cod_original_cell_volume 2782.5(6)
_cod_original_sg_symbol_Hall -p/2ybc
_cod_original_sg_symbol_H-M 'P 21/c'
_cod_database_code 2221318
_cod_database_fobs_code 2221318

loop_
_symmetry_equiv_pos_as_xyz
'x, y, z'
'-x, y+1/2, -z+1/2'
'-x, -y, -z'
'x, -y-1/2, z-1/2'

loop_
_atom_site_type_symbol
_atom_site_label
_atom_site_fract_x
_atom_site_fract_y
_atom_site_fract_z
_atom_site_U_iso_or_equiv
_atom_site_adp_type
_atom_site_calc_flag
_atom_site_refinement_flags
_atom_site_occupancy
_atom_site_disorder_assembly
_atom_site_disorder_group
Br Br1 0.61969(5) 0.07496(4) 0.61428(4) 0.0694(2) Uani d . 1 . .
Br Br2 0.25324(7) -0.20733(4) 0.66394(5) 0.0933(3) Uani d . 1 . .
Br Br3 0.55658(5) 0.17500(5) 1.06195(5) 0.0857(3) Uani d . 1 . .
Br Br4 0.15555(6) -0.08284(4) 1.09507(5) 0.0769(2) Uani d . 1 . .
C C1 0.3996(4) 0.0218(3) 0.6329(3) 0.0433(13) Uani d . 1 . .
C C2 0.5079(4) -0.0014(4) 0.6327(3) 0.0508(14) Uani d . 1 . .
C C3 0.5384(5) -0.0833(4) 0.6472(4) 0.0653(17) Uani d . 1 . .
H H3 0.6113 -0.0979 0.6500 0.078 Uiso calc R 1 . .
C C4 0.4613(6) -0.1412(4) 0.6572(4) 0.0678(17) Uani d . 1 . .
H H4 0.4813 -0.1961 0.6648 0.081 Uiso calc R 1 . .
C C5 0.3539(5) -0.1196(4) 0.6564(4) 0.0588(16) Uani d . 1 . .
C C6 0.3195(4) -0.0390(3) 0.6449(3) 0.0462(13) Uani d . 1 . .
C C7 0.2015(4) -0.0159(3) 0.6420(4) 0.0526(14) Uani d . 1 . .
H H7A 0.1814 0.0081 0.5795 0.063 Uiso calc R 1 . .
H H7B 0.1588 -0.0655 0.6482 0.063 Uiso calc R 1 . .
C C8 0.3652(4) 0.1101(3) 0.6156(3) 0.0469(13) Uani d . 1 . .
H H8A 0.4291 0.1427 0.6047 0.056 Uiso calc R 1 . .
H H8B 0.3180 0.1125 0.5573 0.056 Uiso calc R 1 . .
C C9 0.1494(4) 0.0176(4) 0.8077(4) 0.0449(13) Uani d . 1 . .
C C10 0.3658(4) 0.1654(3) 0.7802(4) 0.0436(12) Uani d . 1 . .
C C11 0.1973(4) 0.1283(3) 0.7108(3) 0.0427(12) Uani d . 1 . .
C C12 0.1199(5) 0.1683(4) 0.6322(4) 0.0649(17) Uani d . 1 A .
C C13 -0.0687(11) 0.1651(10) 0.5741(10) 0.080(4) Uani d PD 0.541(11) A 1
H H13A -0.1120 0.1154 0.5676 0.096 Uiso calc PR 0.541(11) A 1
H H13B -0.0414 0.1791 0.5121 0.096 Uiso calc PR 0.541(11) A 1
C C14 -0.1315(18) 0.2345(11) 0.6141(16) 0.107(6) Uani d PD 0.541(11) A 1
H H14A -0.1431 0.2240 0.6808 0.160 Uiso calc PR 0.541(11) A 1
H H14B -0.2003 0.2393 0.5785 0.160 Uiso calc PR 0.541(11) A 1
H H14C -0.0916 0.2848 0.6087 0.160 Uiso calc PR 0.541(11) A 1
C C15 0.1837(4) 0.1587(3) 0.8168(3) 0.0441(13) Uani d . 1 . .
C C16 0.1066(5) 0.2326(4) 0.8243(4) 0.0523(14) Uani d . 1 . .
C C17 0.0825(7) 0.3716(5) 0.7716(7) 0.109(3) Uani d . 1 . .
H H17A 0.0886 0.3939 0.7073 0.131 Uiso calc R 1 . .
H H17B 0.0071 0.3575 0.7785 0.131 Uiso calc R 1 . .
C C18 0.1129(7) 0.4310(5) 0.8384(8) 0.155(4) Uani d . 1 . .
H H18A 0.0864 0.4165 0.8998 0.232 Uiso calc R 1 . .
H H18B 0.0829 0.4830 0.8179 0.232 Uiso calc R 1 . .
H H18C 0.1905 0.4348 0.8441 0.232 Uiso calc R 1 . .
C C19 0.3251(4) 0.1945(3) 0.9489(4) 0.0485(13) Uani d . 1 . .
H H19A 0.2710 0.2292 0.9764 0.058 Uiso calc R 1 . .
H H19B 0.3929 0.2248 0.9519 0.058 Uiso calc R 1 . .
C C20 0.1437(4) 0.0819(3) 0.9678(3) 0.0507(14) Uani d . 1 . .
H H20A 0.0931 0.0395 0.9850 0.061 Uiso calc R 1 . .
H H20B 0.1180 0.1336 0.9926 0.061 Uiso calc R 1 . .
C C21 0.2533(4) 0.0630(3) 1.0178(3) 0.0474(13) Uani d . 1 . .
C C22 0.3400(4) 0.1176(3) 1.0107(3) 0.0463(13) Uani d . 1 . .
C C23 0.4376(4) 0.1014(4) 1.0606(4) 0.0548(15) Uani d . 1 . .
C C24 0.4532(5) 0.0293(4) 1.1130(4) 0.0637(17) Uani d . 1 . .
H H24 0.5205 0.0181 1.1438 0.076 Uiso calc R 1 . .
C C25 0.3699(5) -0.0252(4) 1.1194(4) 0.0612(16) Uani d . 1 . .
H H25 0.3799 -0.0738 1.1543 0.073 Uiso calc R 1 . .
C C26 0.2702(4) -0.0073(4) 1.0733(4) 0.0541(14) Uani d . 1 . .
C C13' -0.0469(11) 0.2140(12) 0.5903(17) 0.080(4) Uani d PD 0.459(11) A 2
H H13C -0.0312 0.2114 0.5227 0.096 Uiso calc PR 0.459(11) A 2
H H13D -0.0380 0.2701 0.6133 0.096 Uiso calc PR 0.459(11) A 2
C C14' -0.1574(15) 0.1810(14) 0.607(2) 0.107(6) Uani d PD 0.459(11) A 2
H H14D -0.1635 0.1257 0.5830 0.160 Uiso calc PR 0.459(11) A 2
H H14E -0.2114 0.2149 0.5743 0.160 Uiso calc PR 0.459(11) A 2
H H14F -0.1681 0.1811 0.6751 0.160 Uiso calc PR 0.459(11) A 2
N N1 0.1740(3) 0.0420(3) 0.7170(3) 0.0441(10) Uani d . 1 . .
N N2 0.3088(3) 0.1470(2) 0.6948(3) 0.0433(10) Uani d . 1 . .
N N3 0.1414(3) 0.0873(3) 0.8634(3) 0.0431(10) Uani d . 1 . .
N N4 0.2926(3) 0.1793(2) 0.8489(3) 0.0432(10) Uani d . 1 . .
O O1 0.1336(3) -0.0520(2) 0.8333(3) 0.0616(10) Uani d . 1 . .
O O2 0.4638(3) 0.1696(2) 0.7916(3) 0.0531(9) Uani d . 1 . .
O O3 0.1497(4) 0.2044(4) 0.5651(4) 0.130(2) Uani d . 1 . .
O O4 0.0196(3) 0.1562(3) 0.6488(3) 0.0963(17) Uani d D 1 . .
O O5 0.1485(4) 0.2968(3) 0.7819(4) 0.0913(15) Uani d . 1 . .
O O6 0.0233(3) 0.2313(3) 0.8621(3) 0.0691(12) Uani d . 1 . .

loop_
_atom_site_aniso_label
_atom_site_aniso_U_11
_atom_site_aniso_U_22
_atom_site_aniso_U_33
_atom_site_aniso_U_12
_atom_site_aniso_U_13
_atom_site_aniso_U_23
Br1 0.0487(4) 0.0843(5) 0.0763(4) 0.0001(3) 0.0146(3) -0.0019(3)
Br2 0.1236(7) 0.0512(5) 0.1055(6) -0.0248(4) 0.0106(5) -0.0040(4)
Br3 0.0615(5) 0.1006(6) 0.0927(5) -0.0176(4) -0.0144(4) -0.0126(4)
Br4 0.0786(5) 0.0652(5) 0.0865(5) -0.0051(4) 0.0010(4) 0.0304(4)
C1 0.052(3) 0.042(3) 0.035(3) 0.006(3) 0.001(2) 0.000(2)
C2 0.049(4) 0.059(4) 0.045(3) 0.009(3) 0.007(2) -0.002(3)
C3 0.069(4) 0.068(5) 0.059(3) 0.020(4) 0.002(3) -0.010(3)
C4 0.083(5) 0.048(4) 0.073(4) 0.017(4) 0.008(4) -0.003(3)
C5 0.075(5) 0.052(4) 0.049(3) -0.004(3) 0.003(3) -0.003(3)
C6 0.058(4) 0.041(4) 0.040(3) -0.004(3) 0.006(2) -0.002(2)
C7 0.050(4) 0.057(4) 0.051(3) -0.015(3) -0.001(3) -0.002(3)
C8 0.040(3) 0.052(4) 0.049(3) 0.001(3) 0.011(2) 0.007(3)
C9 0.031(3) 0.045(4) 0.057(3) -0.007(3) -0.004(2) 0.008(3)
C10 0.043(4) 0.027(3) 0.060(3) -0.002(2) 0.001(3) 0.005(2)
C11 0.034(3) 0.040(3) 0.054(3) 0.002(2) 0.005(2) 0.009(2)
C12 0.050(4) 0.087(5) 0.058(4) 0.017(3) 0.005(3) 0.025(3)
C13 0.042(7) 0.111(14) 0.087(7) -0.004(8) -0.006(5) 0.024(10)
C14 0.111(12) 0.102(15) 0.104(8) 0.051(13) -0.020(8) -0.006(14)
C15 0.038(3) 0.039(3) 0.057(3) 0.009(2) 0.010(2) 0.006(3)
C16 0.052(4) 0.046(4) 0.059(3) 0.013(3) 0.003(3) 0.010(3)
C17 0.100(6) 0.053(5) 0.173(8) 0.035(5) 0.001(6) 0.015(5)
C18 0.119(8) 0.082(7) 0.259(13) 0.024(6) -0.031(8) -0.033(8)
C19 0.041(3) 0.043(3) 0.062(3) 0.000(3) 0.005(3) -0.006(3)
C20 0.043(3) 0.050(4) 0.059(3) 0.005(3) 0.008(3) 0.011(3)
C21 0.048(3) 0.048(4) 0.046(3) 0.007(3) 0.005(2) 0.002(3)
C22 0.047(3) 0.045(3) 0.048(3) 0.004(3) 0.008(3) -0.005(3)
C23 0.048(4) 0.062(4) 0.053(3) -0.004(3) 0.000(3) -0.015(3)
C24 0.059(4) 0.086(5) 0.045(3) 0.012(4) -0.004(3) 0.000(3)
C25 0.068(4) 0.062(4) 0.054(3) 0.010(3) -0.003(3) 0.007(3)
C26 0.051(4) 0.059(4) 0.052(3) 0.001(3) 0.004(3) 0.003(3)
C13' 0.042(7) 0.111(14) 0.087(7) -0.004(8) -0.006(5) 0.024(10)
C14' 0.111(12) 0.102(15) 0.104(8) 0.051(13) -0.020(8) -0.006(14)
N1 0.042(3) 0.042(3) 0.048(3) -0.009(2) 0.0029(19) 0.002(2)
N2 0.035(3) 0.040(3) 0.056(3) 0.000(2) 0.010(2) 0.006(2)
N3 0.042(3) 0.039(3) 0.049(2) 0.000(2) 0.0075(19) 0.006(2)
N4 0.034(2) 0.043(3) 0.053(3) -0.001(2) 0.004(2) 0.002(2)
O1 0.073(3) 0.045(3) 0.067(2) -0.016(2) 0.001(2) 0.009(2)
O2 0.036(2) 0.048(2) 0.076(2) -0.0035(17) 0.0042(18) -0.0036(18)
O3 0.066(3) 0.193(6) 0.132(4) 0.024(3) 0.012(3) 0.115(4)
O4 0.036(3) 0.176(5) 0.076(3) 0.017(3) -0.003(2) 0.049(3)
O5 0.079(3) 0.046(3) 0.152(4) 0.023(2) 0.031(3) 0.031(3)
O6 0.052(3) 0.073(3) 0.083(3) 0.019(2) 0.015(2) 0.007(2)

loop_
_atom_type_symbol
_atom_type_description
_atom_type_scat_dispersion_real
_atom_type_scat_dispersion_imag
_atom_type_scat_source
C C 0.0033 0.0016 'International Tables Vol C Tables 4.2.6.8 and 6.1.1.4'
H H 0.0000 0.0000 'International Tables Vol C Tables 4.2.6.8 and 6.1.1.4'
N N 0.0061 0.0033 'International Tables Vol C Tables 4.2.6.8 and 6.1.1.4'
O O 0.0106 0.0060 'International Tables Vol C Tables 4.2.6.8 and 6.1.1.4'
Br Br -0.2901 2.4595 'International Tables Vol C Tables 4.2.6.8 and 6.1.1.4'

loop_
_geom_angle_atom_site_label_1
_geom_angle_atom_site_label_2
_geom_angle_atom_site_label_3
_geom_angle_site_symmetry_1
_geom_angle_site_symmetry_3
_geom_angle
_geom_angle_publ_flag
C2 C1 C6 . . 119.4(5) ?
C2 C1 C8 . . 121.2(5) ?
C6 C1 C8 . . 119.3(5) ?
C1 C2 C3 . . 120.6(5) ?
C1 C2 Br1 . . 122.3(4) ?
C3 C2 Br1 . . 117.0(4) ?
C4 C3 C2 . . 119.6(6) ?
C4 C3 H3 . . 120.2 ?
C2 C3 H3 . . 120.2 ?
C3 C4 C5 . . 120.5(6) ?
C3 C4 H4 . . 119.8 ?
C5 C4 H4 . . 119.8 ?
C4 C5 C6 . . 122.3(6) ?
C4 C5 Br2 . . 116.3(5) ?
C6 C5 Br2 . . 121.3(5) ?
C5 C6 C1 . . 117.5(5) ?
C5 C6 C7 . . 122.1(5) ?
C1 C6 C7 . . 120.4(5) ?
N1 C7 C6 . . 114.1(4) ?
N1 C7 H7A . . 108.7 ?
C6 C7 H7A . . 108.7 ?
N1 C7 H7B . . 108.7 ?
C6 C7 H7B . . 108.7 ?
H7A C7 H7B . . 107.6 ?
N2 C8 C1 . . 114.2(4) ?
N2 C8 H8A . . 108.7 ?
C1 C8 H8A . . 108.7 ?
N2 C8 H8B . . 108.7 ?
C1 C8 H8B . . 108.7 ?
H8A C8 H8B . . 107.6 ?
O1 C9 N1 . . 126.2(5) ?
O1 C9 N3 . . 126.0(5) ?
N1 C9 N3 . . 107.8(5) ?
O2 C10 N4 . . 126.5(5) ?
O2 C10 N2 . . 125.5(5) ?
N4 C10 N2 . . 108.0(4) ?
N1 C11 N2 . . 114.3(4) ?
N1 C11 C12 . . 109.5(4) ?
N2 C11 C12 . . 111.0(4) ?
N1 C11 C15 . . 102.6(4) ?
N2 C11 C15 . . 103.6(4) ?
C12 C11 C15 . . 115.6(4) ?
O3 C12 O4 . . 124.5(5) ?
O3 C12 C11 . . 123.8(6) ?
O4 C12 C11 . . 111.7(5) ?
O4 C13 C14 . . 101.1(12) ?
O4 C13 H13A . . 111.6 ?
C14 C13 H13A . . 111.5 ?
O4 C13 H13B . . 111.6 ?
C14 C13 H13B . . 111.6 ?
H13A C13 H13B . . 109.4 ?
N4 C15 N3 . . 114.0(4) ?
N4 C15 C16 . . 111.8(4) ?
N3 C15 C16 . . 110.9(4) ?
N4 C15 C11 . . 102.3(4) ?
N3 C15 C11 . . 103.2(4) ?
C16 C15 C11 . . 114.2(4) ?
O6 C16 O5 . . 126.0(5) ?
O6 C16 C15 . . 125.0(5) ?
O5 C16 C15 . . 109.0(5) ?
C18 C17 O5 . . 112.9(7) ?
C18 C17 H17A . . 109.0 ?
O5 C17 H17A . . 109.0 ?
C18 C17 H17B . . 109.0 ?
O5 C17 H17B . . 109.0 ?
H17A C17 H17B . . 107.8 ?
C17 C18 H18A . . 109.5 ?
C17 C18 H18B . . 109.5 ?
H18A C18 H18B . . 109.5 ?
C17 C18 H18C . . 109.5 ?
H18A C18 H18C . . 109.5 ?
H18B C18 H18C . . 109.5 ?
N4 C19 C22 . . 114.8(4) ?
N4 C19 H19A . . 108.6 ?
C22 C19 H19A . . 108.6 ?
N4 C19 H19B . . 108.6 ?
C22 C19 H19B . . 108.6 ?
H19A C19 H19B . . 107.6 ?
N3 C20 C21 . . 115.7(4) ?
N3 C20 H20A . . 108.3 ?
C21 C20 H20A . . 108.3 ?
N3 C20 H20B . . 108.3 ?
C21 C20 H20B . . 108.3 ?
H20A C20 H20B . . 107.4 ?
C26 C21 C22 . . 118.1(5) ?
C26 C21 C20 . . 121.5(5) ?
C22 C21 C20 . . 120.4(5) ?
C23 C22 C21 . . 119.6(5) ?
C23 C22 C19 . . 120.8(5) ?
C21 C22 C19 . . 119.6(5) ?
C22 C23 C24 . . 121.0(5) ?
C22 C23 Br3 . . 122.6(5) ?
C24 C23 Br3 . . 116.4(4) ?
C25 C24 C23 . . 120.1(5) ?
C25 C24 H24 . . 120.0 ?
C23 C24 H24 . . 120.0 ?
C24 C25 C26 . . 119.1(6) ?
C24 C25 H25 . . 120.5 ?
C26 C25 H25 . . 120.5 ?
C25 C26 C21 . . 122.1(5) ?
C25 C26 Br4 . . 116.0(4) ?
C21 C26 Br4 . . 121.9(4) ?
O4 C13' C14' . . 99.8(13) ?
O4 C13' H13C . . 111.8 ?
C14' C13' H13C . . 111.8 ?
O4 C13' H13D . . 111.8 ?
C14' C13' H13D . . 111.8 ?
H13C C13' H13D . . 109.5 ?
C13' C14' H14D . . 109.5 ?
C13' C14' H14E . . 109.5 ?
H14D C14' H14E . . 109.5 ?
C13' C14' H14F . . 109.5 ?
H14D C14' H14F . . 109.5 ?
H14E C14' H14F . . 109.5 ?
C9 N1 C11 . . 113.2(4) ?
C9 N1 C7 . . 122.9(4) ?
C11 N1 C7 . . 122.1(4) ?
C10 N2 C11 . . 111.0(4) ?
C10 N2 C8 . . 119.6(4) ?
C11 N2 C8 . . 122.1(4) ?
C9 N3 C15 . . 111.7(4) ?
C9 N3 C20 . . 120.9(4) ?
C15 N3 C20 . . 120.8(4) ?
C10 N4 C15 . . 113.1(4) ?
C10 N4 C19 . . 122.6(4) ?
C15 N4 C19 . . 122.8(4) ?
C12 O4 C13' . . 108.5(8) ?
C12 O4 C13 . . 122.8(8) ?
C13' O4 C13 . . 34.4(8) ?
C16 O5 C17 . . 117.9(5) ?

loop_
_geom_bond_atom_site_label_1
_geom_bond_atom_site_label_2
_geom_bond_site_symmetry_2
_geom_bond_distance
_geom_bond_publ_flag
Br1 C2 . 1.886(6) ?
Br2 C5 . 1.899(6) ?
Br3 C23 . 1.895(6) ?
Br4 C26 . 1.912(6) ?
C1 C2 . 1.391(6) ?
C1 C6 . 1.415(7) ?
C1 C8 . 1.513(7) ?
C2 C3 . 1.394(8) ?
C3 C4 . 1.352(8) ?
C3 H3 . 0.9300 ?
C4 C5 . 1.373(8) ?
C4 H4 . 0.9300 ?
C5 C6 . 1.382(7) ?
C6 C7 . 1.504(7) ?
C7 N1 . 1.458(6) ?
C7 H7A . 0.9700 ?
C7 H7B . 0.9700 ?
C8 N2 . 1.464(6) ?
C8 H8A . 0.9700 ?
C8 H8B . 0.9700 ?
C9 O1 . 1.205(6) ?
C9 N1 . 1.370(6) ?
C9 N3 . 1.379(6) ?
C10 O2 . 1.213(5) ?
C10 N4 . 1.371(6) ?
C10 N2 . 1.376(6) ?
C11 N1 . 1.437(6) ?
C11 N2 . 1.441(6) ?
C11 C12 . 1.550(7) ?
C11 C15 . 1.571(7) ?
C12 O3 . 1.178(6) ?
C12 O4 . 1.289(6) ?
C13 O4 . 1.466(8) ?
C13 C14 . 1.496(9) ?
C13 H13A . 0.9700 ?
C13 H13B . 0.9700 ?
C14 H14A . 0.9600 ?
C14 H14B . 0.9600 ?
C14 H14C . 0.9600 ?
C15 N4 . 1.432(6) ?
C15 N3 . 1.442(6) ?
C15 C16 . 1.540(7) ?
C16 O6 . 1.183(6) ?
C16 O5 . 1.320(7) ?
C17 C18 . 1.374(11) ?
C17 O5 . 1.466(7) ?
C17 H17A . 0.9700 ?
C17 H17B . 0.9700 ?
C18 H18A . 0.9600 ?
C18 H18B . 0.9600 ?
C18 H18C . 0.9600 ?
C19 N4 . 1.444(6) ?
C19 C22 . 1.522(7) ?
C19 H19A . 0.9700 ?
C19 H19B . 0.9700 ?
C20 N3 . 1.449(6) ?
C20 C21 . 1.516(7) ?
C20 H20A . 0.9700 ?
C20 H20B . 0.9700 ?
C21 C26 . 1.386(7) ?
C21 C22 . 1.399(7) ?
C22 C23 . 1.380(7) ?
C23 C24 . 1.387(8) ?
C24 C25 . 1.365(8) ?
C24 H24 . 0.9300 ?
C25 C26 . 1.386(7) ?
C25 H25 . 0.9300 ?
C13' O4 . 1.461(8) ?
C13' C14' . 1.498(9) ?
C13' H13C . 0.9700 ?
C13' H13D . 0.9700 ?
C14' H14D . 0.9600 ?
C14' H14E . 0.9600 ?
C14' H14F . 0.9600 ?

loop_
_geom_contact_atom_site_label_1
_geom_contact_atom_site_label_2
_geom_contact_distance
_geom_contact_site_symmetry_1
_geom_contact_site_symmetry_2
_geom_contact_publ_flag
Br4 O6 3.349(6) . 3_557 y

loop_
_geom_hbond_atom_site_label_D
_geom_hbond_atom_site_label_H
_geom_hbond_atom_site_label_A
_geom_hbond_site_symmetry_A
_geom_hbond_distance_DH
_geom_hbond_distance_HA
_geom_hbond_distance_DA
_geom_hbond_angle_DHA
C4 H4 O2 2_646 0.93 2.36 3.278(7) 171.5
C19 H19A O3 4_566 0.97 2.27 3.227(7) 169.4
C25 H25 O2 3_657 0.93 2.56 3.309(7) 138.1

loop_
_geom_torsion_atom_site_label_1
_geom_torsion_atom_site_label_2
_geom_torsion_atom_site_label_3
_geom_torsion_atom_site_label_4
_geom_torsion_site_symmetry_1
_geom_torsion_site_symmetry_2
_geom_torsion_site_symmetry_3
_geom_torsion_site_symmetry_4
_geom_torsion
_geom_torsion_publ_flag
C6 C1 C2 C3 . . . . -2.1(7) ?
C8 C1 C2 C3 . . . . -178.9(5) ?
C6 C1 C2 Br1 . . . . 178.5(3) ?
C8 C1 C2 Br1 . . . . 1.7(6) ?
C1 C2 C3 C4 . . . . 3.0(8) ?
Br1 C2 C3 C4 . . . . -177.6(4) ?
C2 C3 C4 C5 . . . . -2.1(9) ?
C3 C4 C5 C6 . . . . 0.3(8) ?
C3 C4 C5 Br2 . . . . 176.6(4) ?
C4 C5 C6 C1 . . . . 0.6(7) ?
Br2 C5 C6 C1 . . . . -175.5(3) ?
C4 C5 C6 C7 . . . . 178.7(5) ?
Br2 C5 C6 C7 . . . . 2.6(7) ?
C2 C1 C6 C5 . . . . 0.3(7) ?
C8 C1 C6 C5 . . . . 177.2(4) ?
C2 C1 C6 C7 . . . . -177.9(4) ?
C8 C1 C6 C7 . . . . -0.9(7) ?
C5 C6 C7 N1 . . . . 120.7(5) ?
C1 C6 C7 N1 . . . . -61.2(6) ?
C2 C1 C8 N2 . . . . -120.9(5) ?
C6 C1 C8 N2 . . . . 62.2(6) ?
N1 C11 C12 O3 . . . . -122.6(7) ?
N2 C11 C12 O3 . . . . 4.5(9) ?
C15 C11 C12 O3 . . . . 122.1(7) ?
N1 C11 C12 O4 . . . . 56.7(6) ?
N2 C11 C12 O4 . . . . -176.1(5) ?
C15 C11 C12 O4 . . . . -58.6(7) ?
N1 C11 C15 N4 . . . . 111.6(4) ?
N2 C11 C15 N4 . . . . -7.6(5) ?
C12 C11 C15 N4 . . . . -129.3(5) ?
N1 C11 C15 N3 . . . . -7.0(4) ?
N2 C11 C15 N3 . . . . -126.3(4) ?
C12 C11 C15 N3 . . . . 112.1(5) ?
N1 C11 C15 C16 . . . . -127.5(5) ?
N2 C11 C15 C16 . . . . 113.3(5) ?
C12 C11 C15 C16 . . . . -8.3(7) ?
N4 C15 C16 O6 . . . . -129.1(6) ?
N3 C15 C16 O6 . . . . -0.7(8) ?
C11 C15 C16 O6 . . . . 115.4(6) ?
N4 C15 C16 O5 . . . . 50.9(6) ?
N3 C15 C16 O5 . . . . 179.3(4) ?
C11 C15 C16 O5 . . . . -64.7(6) ?
N3 C20 C21 C26 . . . . -118.9(5) ?
N3 C20 C21 C22 . . . . 62.5(6) ?
C26 C21 C22 C23 . . . . -1.8(7) ?
C20 C21 C22 C23 . . . . 176.9(5) ?
C26 C21 C22 C19 . . . . 178.8(4) ?
C20 C21 C22 C19 . . . . -2.6(7) ?
N4 C19 C22 C23 . . . . 122.6(5) ?
N4 C19 C22 C21 . . . . -58.0(6) ?
C21 C22 C23 C24 . . . . 3.9(8) ?
C19 C22 C23 C24 . . . . -176.7(5) ?
C21 C22 C23 Br3 . . . . -175.9(4) ?
C19 C22 C23 Br3 . . . . 3.5(7) ?
C22 C23 C24 C25 . . . . -2.9(9) ?
Br3 C23 C24 C25 . . . . 176.9(4) ?
C23 C24 C25 C26 . . . . -0.2(9) ?
C24 C25 C26 C21 . . . . 2.4(9) ?
C24 C25 C26 Br4 . . . . -175.1(4) ?
C22 C21 C26 C25 . . . . -1.4(8) ?
C20 C21 C26 C25 . . . . 180.0(5) ?
C22 C21 C26 Br4 . . . . 176.0(4) ?
C20 C21 C26 Br4 . . . . -2.7(7) ?
O1 C9 N1 C11 . . . . -175.0(5) ?
N3 C9 N1 C11 . . . . 7.5(5) ?
O1 C9 N1 C7 . . . . -10.2(8) ?
N3 C9 N1 C7 . . . . 172.3(4) ?
N2 C11 N1 C9 . . . . 111.4(4) ?
C12 C11 N1 C9 . . . . -123.3(5) ?
C15 C11 N1 C9 . . . . 0.0(5) ?
N2 C11 N1 C7 . . . . -53.6(6) ?
C12 C11 N1 C7 . . . . 71.8(6) ?
C15 C11 N1 C7 . . . . -165.0(4) ?
C6 C7 N1 C9 . . . . -86.1(6) ?
C6 C7 N1 C11 . . . . 77.4(6) ?
O2 C10 N2 C11 . . . . 166.6(5) ?
N4 C10 N2 C11 . . . . -14.4(5) ?
O2 C10 N2 C8 . . . . 15.8(7) ?
N4 C10 N2 C8 . . . . -165.2(4) ?
N1 C11 N2 C10 . . . . -97.3(5) ?
C12 C11 N2 C10 . . . . 138.3(5) ?
C15 C11 N2 C10 . . . . 13.6(5) ?
N1 C11 N2 C8 . . . . 52.7(6) ?
C12 C11 N2 C8 . . . . -71.8(6) ?
C15 C11 N2 C8 . . . . 163.5(4) ?
C1 C8 N2 C10 . . . . 71.0(6) ?
C1 C8 N2 C11 . . . . -76.5(6) ?
O1 C9 N3 C15 . . . . 169.9(5) ?
N1 C9 N3 C15 . . . . -12.6(5) ?
O1 C9 N3 C20 . . . . 18.3(7) ?
N1 C9 N3 C20 . . . . -164.2(4) ?
N4 C15 N3 C9 . . . . -98.0(5) ?
C16 C15 N3 C9 . . . . 134.8(4) ?
C11 C15 N3 C9 . . . . 12.1(5) ?
N4 C15 N3 C20 . . . . 53.5(6) ?
C16 C15 N3 C20 . . . . -73.6(5) ?
C11 C15 N3 C20 . . . . 163.7(4) ?
C21 C20 N3 C9 . . . . 73.2(6) ?
C21 C20 N3 C15 . . . . -75.8(6) ?
O2 C10 N4 C15 . . . . -172.1(5) ?
N2 C10 N4 C15 . . . . 9.0(5) ?
O2 C10 N4 C19 . . . . -5.5(8) ?
N2 C10 N4 C19 . . . . 175.5(4) ?
N3 C15 N4 C10 . . . . 110.2(5) ?
C16 C15 N4 C10 . . . . -123.1(5) ?
C11 C15 N4 C10 . . . . -0.5(5) ?
N3 C15 N4 C19 . . . . -56.3(6) ?
C16 C15 N4 C19 . . . . 70.4(6) ?
C11 C15 N4 C19 . . . . -167.0(4) ?
C22 C19 N4 C10 . . . . -87.6(6) ?
C22 C19 N4 C15 . . . . 77.6(6) ?
O3 C12 O4 C13' . . . . -17.0(15) ?
C11 C12 O4 C13' . . . . 163.7(12) ?
O3 C12 O4 C13 . . . . 18.0(13) ?
C11 C12 O4 C13 . . . . -161.4(8) ?
C14' C13' O4 C12 . . . . 171.1(16) ?
C14' C13' O4 C13 . . . . 49.6(18) ?
C14 C13 O4 C12 . . . . -116.9(15) ?
C14 C13 O4 C13' . . . . -43(2) ?
O6 C16 O5 C17 . . . . -6.4(10) ?
C15 C16 O5 C17 . . . . 173.6(6) ?
C18 C17 O5 C16 . . . . 102.1(9) ?
